data_1553562
loop_
_publ_author_name
'Rajaguru, Kandasamy'
'Mariappan, Arumugam'
'Muthusubramanian, Shanmugam'
'Bhuvanesh, Nattamai'

_publ_section_title
;
 Divergent reactivity of \a-azidochalcones with metal \b-diketonates:
 tunable synthesis of substituted pyrroles and indoles
;
_journal_issue 1
_journal_name_full 'Organic Chemistry Frontiers'
_journal_page_first 124
_journal_paper_doi 10.1039/C6QO00541A
_journal_volume 4
_journal_year 2017
_chemical_formula_moiety 'C17 H15 N O2'
_chemical_formula_sum 'C17 H15 N O2'
_chemical_formula_weight 265.30
_space_group_crystal_system triclinic
_space_group_IT_number 2
_space_group_name_Hall '-P 1'
_space_group_name_H-M_alt 'P -1'
_atom_sites_solution_hydrogens geom
_atom_sites_solution_primary direct
_audit_creation_date 2016-05-11
_audit_creation_method
;
Olex2 1.2-beta
(compiled 2016.02.19 svn.r3266 for OlexSys, GUI svn.r5155)
;
_audit_update_record
;
2016-05-26 deposited with the CCDC.
2016-10-25 downloaded from the CCDC.
;
_cell_angle_alpha 86.714(4)
_cell_angle_beta 63.827(3)
_cell_angle_gamma 90.014(4)
_cell_formula_units_Z 8
_cell_length_a 13.451(4)
_cell_length_b 14.313(4)
_cell_length_c 15.248(4)
_cell_measurement_reflns_used 5211
_cell_measurement_temperature 110.0
_cell_measurement_theta_max 27.428
_cell_measurement_theta_min 2.240
_cell_volume 2629.2(13)
_computing_cell_refinement 'SAINT v8.34A (Bruker, 2013)'
_computing_data_reduction 'SAINT v8.34A (Bruker, 2013)'
_computing_molecular_graphics 'Olex2 (Dolomanov et al., 2009)'
_computing_publication_material 'Olex2 (Dolomanov et al., 2009)'
_computing_structure_refinement 'ShelXL (Sheldrick, 2015)'
_computing_structure_solution 'ShelXT (Sheldrick, 2015)'
_diffrn_ambient_temperature 110.0
_diffrn_measured_fraction_theta_full 0.996
_diffrn_measured_fraction_theta_max 0.996
_diffrn_measurement_device_type 'Bruker APEX-II CCD'
_diffrn_measurement_method '\f and \w scans'
_diffrn_radiation_type MoK\a
_diffrn_radiation_wavelength 0.71073
_diffrn_reflns_av_R_equivalents 0.0478
_diffrn_reflns_av_unetI/netI 0.0685
_diffrn_reflns_Laue_measured_fraction_full 0.996
_diffrn_reflns_Laue_measured_fraction_max 0.996
_diffrn_reflns_limit_h_max 15
_diffrn_reflns_limit_h_min -15
_diffrn_reflns_limit_k_max 16
_diffrn_reflns_limit_k_min -16
_diffrn_reflns_limit_l_max 17
_diffrn_reflns_limit_l_min -17
_diffrn_reflns_number 23224
_diffrn_reflns_point_group_measured_fraction_full 0.996
_diffrn_reflns_point_group_measured_fraction_max 0.996
_diffrn_reflns_theta_full 24.590
_diffrn_reflns_theta_max 24.590
_diffrn_reflns_theta_min 1.426
_diffrn_standards_number 0
_exptl_absorpt_coefficient_mu 0.088
_exptl_absorpt_correction_T_max 0.7451
_exptl_absorpt_correction_T_min 0.6562
_exptl_absorpt_correction_type multi-scan
_exptl_absorpt_process_details
;
SADABS-2014/3 (Bruker,2014/3) was used for absorption correction.
wR2(int) was 0.0695 before and 0.0524 after correction.
The Ratio of minimum to maximum transmission is 0.8807.
The \l/2 correction factor is Not present.
;
_exptl_crystal_colour colourless
_exptl_crystal_colour_primary colourless
_exptl_crystal_density_diffrn 1.340
_exptl_crystal_description block
_exptl_crystal_F_000 1120
_exptl_crystal_size_max 0.32
_exptl_crystal_size_mid 0.25
_exptl_crystal_size_min 0.18
_refine_diff_density_max 0.398
_refine_diff_density_min -0.281
_refine_diff_density_rms 0.057
_refine_ls_extinction_method none
_refine_ls_goodness_of_fit_ref 1.039
_refine_ls_hydrogen_treatment constr
_refine_ls_matrix_type full
_refine_ls_number_parameters 730
_refine_ls_number_reflns 8719
_refine_ls_number_restraints 0
_refine_ls_restrained_S_all 1.039
_refine_ls_R_factor_all 0.0847
_refine_ls_R_factor_gt 0.0536
_refine_ls_shift/su_max 0.000
_refine_ls_shift/su_mean 0.000
_refine_ls_structure_factor_coef Fsqd
_refine_ls_weighting_details 'w=1/[\s^2^(Fo^2^)+(0.0702P)^2^] where P=(Fo^2^+2Fc^2^)/3'
_refine_ls_weighting_scheme calc
_refine_ls_wR_factor_gt 0.1215
_refine_ls_wR_factor_ref 0.1378
_reflns_Friedel_coverage 0.000
_reflns_number_gt 6320
_reflns_number_total 8719
_reflns_threshold_expression 'I > 2\s(I)'
_cod_data_source_file c6qo00541a2.cif
_cod_data_source_block indole
_cod_original_cell_volume 2629.3(13)
_cod_database_code 1553562
_shelx_space_group_comment
;
The symmetry employed for this shelxl refinement is uniquely defined
by the following loop, which should always be used as a source of
symmetry information in preference to the above space-group names.
They are only intended as comments.
;
_shelx_estimated_absorpt_t_max 0.984
_shelx_estimated_absorpt_t_min 0.972
_olex2_refinement_description
;
1. Twinned data refinement
 Scales: 0.5340(14) 0.4660(14)
2. Fixed Uiso
 At 1.2 times of:
  All C(H) groups, All N(H) groups
 At 1.5 times of:
  All C(H,H,H) groups
3.a Aromatic/amide H refined with riding coordinates:
 N1(H1), C2(H2), C3(H3), C6(H6), C8(H8), C12(H12), C13(H13), C15(H15),
 C16(H16), N1B(H1B), C2B(H2B), C3B(H3B), C6B(H6B), C8B(H8B), C12B(H12B),
 C13B(H13B), C15B(H15B), C16B(H16B), N1D(H1D), C2D(H2D), C3D(H3D), C6D(H6D),
 C8D(H8D), C12D(H12D), C13D(H13D), C15D(H15D), C16D(H16D), N1F(H1F), C2F(H2F),
 C3F(H3F), C6F(H6F), C8F(H8F), C12F(H12F), C13F(H13F), C15F(H15F), C16F(H16F)
3.b Idealised Me refined as rotating group:
 C7(H7A,H7B,H7C), C17(H17A,H17B,H17C), C7B(H7BA,H7BB,H7BC), C17B(H17D,H17E,
 H17F), C7D(H7DA,H7DB,H7DC), C17D(H17G,H17H,H17I), C7F(H7FA,H7FB,H7FC),
 C17F(H17J,H17K,H17L)
;
_shelx_shelxl_version_number 2014/7
_olex2_submission_special_instructions 'No special instructions were received'

loop_
_space_group_symop_operation_xyz
'x, y, z'
'-x, -y, -z'

loop_
_atom_site_label
_atom_site_type_symbol
_atom_site_fract_x
_atom_site_fract_y
_atom_site_fract_z
_atom_site_U_iso_or_equiv
_atom_site_adp_type
_atom_site_occupancy
_atom_site_site_symmetry_order
_atom_site_calc_flag
_atom_site_refinement_flags_posn
O1 O -0.0694(2) 0.82086(19) 0.3858(2) 0.0344(8) Uani 1 1 d .
O2 O 0.0698(2) 0.31075(19) 0.3842(2) 0.0290(7) Uani 1 1 d .
N1 N -0.0024(3) 0.4875(2) 0.3896(2) 0.0227(8) Uani 1 1 d .
H1 H 0.0576 0.4831 0.3989 0.027 Uiso 1 1 calc R
C1 C -0.0868(4) 0.7278(3) 0.3814(3) 0.0288(11) Uani 1 1 d .
C2 C -0.1817(4) 0.7073(3) 0.3683(3) 0.0321(12) Uani 1 1 d .
H2 H -0.2254 0.7571 0.3623 0.039 Uiso 1 1 calc R
C3 C -0.2120(4) 0.6179(3) 0.3640(3) 0.0295(10) Uani 1 1 d .
H3 H -0.2770 0.6050 0.3564 0.035 Uiso 1 1 calc R
C4 C -0.1466(4) 0.5454(3) 0.3709(3) 0.0245(10) Uani 1 1 d .
C5 C -0.0522(4) 0.5687(3) 0.3842(3) 0.0266(11) Uani 1 1 d .
C6 C -0.0201(3) 0.6585(3) 0.3892(3) 0.0237(10) Uani 1 1 d .
H6 H 0.0443 0.6718 0.3975 0.028 Uiso 1 1 calc R
C7 C 0.0211(4) 0.8463(3) 0.4054(3) 0.0327(12) Uani 1 1 d .
H7A H 0.0908 0.8287 0.3515 0.049 Uiso 1 1 calc GR
H7B H 0.0126 0.8135 0.4666 0.049 Uiso 1 1 calc GR
H7C H 0.0222 0.9140 0.4114 0.049 Uiso 1 1 calc GR
C8 C -0.1507(4) 0.4465(3) 0.3681(3) 0.0205(10) Uani 1 1 d .
H8 H -0.2055 0.4107 0.3606 0.025 Uiso 1 1 calc R
C9 C -0.0603(4) 0.4123(3) 0.3784(3) 0.0235(11) Uani 1 1 d .
C10 C -0.0196(3) 0.3207(3) 0.3799(3) 0.0229(10) Uani 1 1 d .
C11 C -0.0802(4) 0.2369(3) 0.3752(3) 0.0249(10) Uani 1 1 d .
C12 C -0.1946(4) 0.2282(3) 0.4160(3) 0.0279(10) Uani 1 1 d .
H12 H -0.2385 0.2791 0.4477 0.034 Uiso 1 1 calc R
C13 C -0.2446(4) 0.1479(3) 0.4113(3) 0.0304(11) Uani 1 1 d .
H13 H -0.3232 0.1443 0.4402 0.036 Uiso 1 1 calc R
C14 C -0.1865(4) 0.0705(3) 0.3665(3) 0.0274(10) Uani 1 1 d .
C15 C -0.0720(4) 0.0794(3) 0.3254(3) 0.0274(10) Uani 1 1 d .
H15 H -0.0286 0.0285 0.2929 0.033 Uiso 1 1 calc R
C16 C -0.0188(4) 0.1613(3) 0.3305(3) 0.0268(11) Uani 1 1 d .
H16 H 0.0598 0.1649 0.3033 0.032 Uiso 1 1 calc R
C17 C -0.2438(4) -0.0164(3) 0.3646(3) 0.0347(12) Uani 1 1 d .
H17A H -0.2540 -0.0586 0.4210 0.052 Uiso 1 1 calc GR
H17B H -0.1993 -0.0469 0.3040 0.052 Uiso 1 1 calc GR
H17C H -0.3163 -0.0016 0.3674 0.052 Uiso 1 1 calc GR
O1B O 0.3504(3) 0.0181(2) 0.3658(2) 0.0356(8) Uani 1 1 d .
O2B O 0.2047(2) 0.52938(19) 0.3842(2) 0.0306(7) Uani 1 1 d .
N1B N 0.2718(3) 0.3492(2) 0.3894(2) 0.0245(8) Uani 1 1 d .
H1B H 0.2014 0.3516 0.4020 0.029 Uiso 1 1 calc R
C1B C 0.3721(4) 0.1116(3) 0.3646(3) 0.0291(11) Uani 1 1 d .
C2B C 0.4821(4) 0.1356(3) 0.3448(3) 0.0286(11) Uani 1 1 d .
H2B H 0.5341 0.0875 0.3340 0.034 Uiso 1 1 calc R
C3B C 0.5148(3) 0.2243(3) 0.3410(3) 0.0257(10) Uani 1 1 d .
H3B H 0.5893 0.2388 0.3274 0.031 Uiso 1 1 calc R
C4B C 0.4394(4) 0.2962(3) 0.3569(3) 0.0267(10) Uani 1 1 d .
C5B C 0.3296(4) 0.2696(3) 0.3776(3) 0.0250(11) Uani 1 1 d .
C6B C 0.2936(4) 0.1783(3) 0.3816(3) 0.0264(11) Uani 1 1 d .
H6B H 0.2193 0.1627 0.3953 0.032 Uiso 1 1 calc R
C7B C 0.2430(4) -0.0100(3) 0.3817(3) 0.0356(13) Uani 1 1 d .
H7BA H 0.2265 0.0196 0.3302 0.053 Uiso 1 1 calc GR
H7BB H 0.1888 0.0091 0.4457 0.053 Uiso 1 1 calc GR
H7BC H 0.2389 -0.0782 0.3802 0.053 Uiso 1 1 calc GR
C8B C 0.4437(4) 0.3949(3) 0.3580(3) 0.0240(11) Uani 1 1 d .
H8B H 0.5069 0.4326 0.3465 0.029 Uiso 1 1 calc R
C9B C 0.3392(4) 0.4263(3) 0.3787(3) 0.0217(10) Uani 1 1 d .
C10B C 0.2963(4) 0.5178(3) 0.3837(3) 0.0239(10) Uani 1 1 d .
C11B C 0.3612(3) 0.6001(3) 0.3850(3) 0.0239(10) Uani 1 1 d .
C12B C 0.4274(3) 0.5973(3) 0.4346(3) 0.0268(10) Uani 1 1 d .
H12B H 0.4340 0.5402 0.4663 0.032 Uiso 1 1 calc R
C13B C 0.4834(3) 0.6770(3) 0.4378(3) 0.0292(10) Uani 1 1 d .
H13B H 0.5269 0.6744 0.4728 0.035 Uiso 1 1 calc R
C14B C 0.4767(4) 0.7600(3) 0.3911(3) 0.0285(11) Uani 1 1 d .
C15B C 0.4108(4) 0.7630(3) 0.3422(3) 0.0273(11) Uani 1 1 d .
H15B H 0.4056 0.8200 0.3096 0.033 Uiso 1 1 calc R
C16B C 0.3527(4) 0.6845(3) 0.3403(3) 0.0268(11) Uani 1 1 d .
H16B H 0.3065 0.6884 0.3079 0.032 Uiso 1 1 calc R
C17B C 0.5368(4) 0.8467(3) 0.3948(3) 0.0323(12) Uani 1 1 d .
H17D H 0.5354 0.8482 0.4595 0.048 Uiso 1 1 calc GR
H17E H 0.5005 0.9020 0.3828 0.048 Uiso 1 1 calc GR
H17F H 0.6138 0.8466 0.3446 0.048 Uiso 1 1 calc GR
O1D O 0.3169(2) -0.32445(18) 0.1219(2) 0.0302(8) Uani 1 1 d .
O2D O 0.4532(2) 0.18895(19) 0.1121(2) 0.0288(7) Uani 1 1 d .
N1D N 0.3836(3) 0.0105(2) 0.1163(2) 0.0244(8) Uani 1 1 d .
H1D H 0.4528 0.0156 0.1070 0.029 Uiso 1 1 calc R
C1D C 0.2920(4) -0.2316(3) 0.1277(3) 0.0256(11) Uani 1 1 d .
C2D C 0.1843(4) -0.2131(3) 0.1450(3) 0.0289(11) Uani 1 1 d .
H2D H 0.1350 -0.2640 0.1533 0.035 Uiso 1 1 calc R
C3D C 0.1468(3) -0.1255(3) 0.1506(3) 0.0268(10) Uani 1 1 d .
H3D H 0.0729 -0.1141 0.1613 0.032 Uiso 1 1 calc R
C4D C 0.2208(4) -0.0510(3) 0.1400(3) 0.0231(10) Uani 1 1 d .
C5D C 0.3286(4) -0.0714(3) 0.1239(3) 0.0205(10) Uani 1 1 d .
C6D C 0.3670(4) -0.1620(3) 0.1175(3) 0.0250(10) Uani 1 1 d .
H6D H 0.4406 -0.1750 0.1068 0.030 Uiso 1 1 calc R
C7D C 0.4300(4) -0.3473(3) 0.0886(3) 0.0365(13) Uani 1 1 d .
H7DA H 0.4735 -0.3180 0.0227 0.055 Uiso 1 1 calc GR
H7DB H 0.4369 -0.4154 0.0868 0.055 Uiso 1 1 calc GR
H7DC H 0.4577 -0.3242 0.1332 0.055 Uiso 1 1 calc GR
C8D C 0.2128(4) 0.0483(3) 0.1412(3) 0.0265(11) Uani 1 1 d .
H8D H 0.1491 0.0832 0.1511 0.032 Uiso 1 1 calc R
C9D C 0.3152(4) 0.0839(3) 0.1252(3) 0.0219(11) Uani 1 1 d .
C10D C 0.3577(4) 0.1776(3) 0.1196(3) 0.0235(10) Uani 1 1 d .
C11D C 0.2919(3) 0.2602(3) 0.1244(3) 0.0238(11) Uani 1 1 d .
C12D C 0.2133(4) 0.2637(3) 0.0881(3) 0.0257(10) Uani 1 1 d .
H12D H 0.1986 0.2106 0.0605 0.031 Uiso 1 1 calc R
C13D C 0.1568(4) 0.3453(3) 0.0929(3) 0.0274(10) Uani 1 1 d .
H13D H 0.1030 0.3475 0.0683 0.033 Uiso 1 1 calc R
C14D C 0.1760(4) 0.4234(3) 0.1321(3) 0.0279(10) Uani 1 1 d .
C15D C 0.2544(4) 0.4190(3) 0.1676(3) 0.0284(11) Uani 1 1 d .
H15D H 0.2684 0.4722 0.1953 0.034 Uiso 1 1 calc R
C16D C 0.3111(4) 0.3409(3) 0.1635(3) 0.0234(10) Uani 1 1 d .
H16D H 0.3653 0.3402 0.1875 0.028 Uiso 1 1 calc R
C17D C 0.1149(4) 0.5106(3) 0.1330(3) 0.0344(13) Uani 1 1 d .
H17G H 0.1199 0.5255 0.0676 0.052 Uiso 1 1 calc GR
H17H H 0.1477 0.5624 0.1517 0.052 Uiso 1 1 calc GR
H17I H 0.0369 0.5012 0.1803 0.052 Uiso 1 1 calc GR
O1F O 0.7125(3) 0.48530(19) 0.1337(2) 0.0372(8) Uani 1 1 d .
O2F O 0.5921(2) -0.02943(18) 0.1073(2) 0.0297(7) Uani 1 1 d .
N1F N 0.6618(3) 0.1530(2) 0.1022(2) 0.0251(8) Uani 1 1 d .
H1F H 0.6059 0.1502 0.0872 0.030 Uiso 1 1 calc R
C1F C 0.7315(4) 0.3908(3) 0.1342(3) 0.0289(11) Uani 1 1 d .
C2F C 0.8179(4) 0.3684(3) 0.1587(3) 0.0292(11) Uani 1 1 d .
H2F H 0.8556 0.4171 0.1728 0.035 Uiso 1 1 calc R
C3F C 0.8494(4) 0.2779(3) 0.1628(3) 0.0314(11) Uani 1 1 d .
H3F H 0.9078 0.2629 0.1798 0.038 Uiso 1 1 calc R
C4F C 0.7921(4) 0.2086(3) 0.1411(3) 0.0242(10) Uani 1 1 d .
C5F C 0.7062(4) 0.2332(3) 0.1166(3) 0.0239(10) Uani 1 1 d .
C6F C 0.6749(4) 0.3250(3) 0.1128(3) 0.0273(11) Uani 1 1 d .
H6F H 0.6166 0.3408 0.0961 0.033 Uiso 1 1 calc R
C7F C 0.6258(4) 0.5132(3) 0.1091(4) 0.0401(13) Uani 1 1 d .
H7FA H 0.6401 0.4906 0.0453 0.060 Uiso 1 1 calc GR
H7FB H 0.6228 0.5817 0.1060 0.060 Uiso 1 1 calc GR
H7FC H 0.5549 0.4866 0.1590 0.060 Uiso 1 1 calc GR
C8F C 0.7988(4) 0.1083(3) 0.1387(3) 0.0272(12) Uani 1 1 d .
H8F H 0.8497 0.0705 0.1512 0.033 Uiso 1 1 calc R
C9F C 0.7178(4) 0.0779(3) 0.1149(3) 0.0278(12) Uani 1 1 d .
C10F C 0.6826(3) -0.0151(3) 0.1082(3) 0.0239(10) Uani 1 1 d .
C11F C 0.7512(4) -0.0954(3) 0.1067(3) 0.0251(11) Uani 1 1 d .
C12F C 0.8652(3) -0.0900(3) 0.0615(3) 0.0290(10) Uani 1 1 d .
H12F H 0.9024 -0.0321 0.0310 0.035 Uiso 1 1 calc R
C13F C 0.9261(4) -0.1683(3) 0.0601(3) 0.0292(10) Uani 1 1 d .
H13F H 1.0047 -0.1638 0.0267 0.035 Uiso 1 1 calc R
C14F C 0.8751(4) -0.2524(3) 0.1061(3) 0.0305(11) Uani 1 1 d .
C15F C 0.7607(4) -0.2570(3) 0.1499(3) 0.0306(11) Uani 1 1 d .
H15F H 0.7239 -0.3147 0.1813 0.037 Uiso 1 1 calc R
C16F C 0.6989(4) -0.1820(3) 0.1496(3) 0.0274(11) Uani 1 1 d .
H16F H 0.6204 -0.1884 0.1786 0.033 Uiso 1 1 calc R
C17F C 0.9413(4) -0.3357(3) 0.1062(3) 0.0375(13) Uani 1 1 d .
H17J H 1.0146 -0.3292 0.0499 0.056 Uiso 1 1 calc GR
H17K H 0.9032 -0.3924 0.1018 0.056 Uiso 1 1 calc GR
H17L H 0.9499 -0.3405 0.1668 0.056 Uiso 1 1 calc GR

loop_
_atom_site_aniso_label
_atom_site_aniso_U_11
_atom_site_aniso_U_22
_atom_site_aniso_U_33
_atom_site_aniso_U_23
_atom_site_aniso_U_13
_atom_site_aniso_U_12
O1 0.0354(19) 0.0258(17) 0.0436(18) -0.0020(14) -0.0189(15) 0.0036(15)
O2 0.0250(18) 0.0301(17) 0.0370(17) -0.0039(13) -0.0182(14) 0.0029(13)
N1 0.0216(19) 0.0251(19) 0.0264(18) -0.0058(15) -0.0147(16) 0.0028(16)
C1 0.034(3) 0.025(2) 0.022(2) -0.0046(19) -0.007(2) 0.006(2)
C2 0.030(3) 0.036(3) 0.031(2) 0.001(2) -0.015(2) 0.005(2)
C3 0.026(2) 0.036(3) 0.028(2) -0.0054(19) -0.0128(19) 0.005(2)
C4 0.025(3) 0.032(3) 0.017(2) -0.0010(18) -0.0102(19) 0.004(2)
C5 0.024(3) 0.031(3) 0.022(2) -0.0008(19) -0.008(2) -0.001(2)
C6 0.023(2) 0.021(2) 0.024(2) -0.0029(18) -0.0078(19) 0.0010(19)
C7 0.037(3) 0.030(2) 0.039(3) -0.004(2) -0.023(2) 0.001(2)
C8 0.018(2) 0.025(2) 0.021(2) -0.0069(18) -0.0098(19) 0.0036(19)
C9 0.018(3) 0.027(2) 0.024(2) 0.0018(19) -0.009(2) -0.005(2)
C10 0.022(3) 0.028(2) 0.015(2) -0.0006(17) -0.0048(18) 0.0014(19)
C11 0.029(3) 0.026(2) 0.023(2) -0.0046(19) -0.013(2) 0.000(2)
C12 0.023(3) 0.026(2) 0.032(2) -0.0063(19) -0.010(2) 0.001(2)
C13 0.023(3) 0.036(3) 0.032(2) 0.001(2) -0.012(2) 0.002(2)
C14 0.030(3) 0.029(3) 0.026(2) -0.0005(19) -0.016(2) -0.005(2)
C15 0.034(3) 0.022(2) 0.030(2) -0.0041(19) -0.017(2) -0.001(2)
C16 0.020(3) 0.029(3) 0.029(2) -0.003(2) -0.008(2) -0.001(2)
C17 0.027(3) 0.028(3) 0.051(3) 0.000(2) -0.020(2) -0.003(2)
O1B 0.039(2) 0.0259(18) 0.0470(19) -0.0040(14) -0.0234(17) -0.0010(15)
O2B 0.0266(18) 0.0316(18) 0.0379(17) -0.0061(13) -0.0179(14) 0.0026(13)
N1B 0.0201(19) 0.028(2) 0.0261(19) -0.0007(15) -0.0106(15) -0.0015(16)
C1B 0.032(3) 0.028(3) 0.028(2) 0.002(2) -0.014(2) -0.001(2)
C2B 0.026(3) 0.037(3) 0.021(2) -0.004(2) -0.009(2) 0.008(2)
C3B 0.018(2) 0.038(3) 0.020(2) -0.0025(18) -0.0070(18) 0.004(2)
C4B 0.027(3) 0.033(3) 0.017(2) -0.0025(19) -0.007(2) 0.003(2)
C5B 0.026(3) 0.031(3) 0.016(2) -0.0064(18) -0.0071(19) 0.009(2)
C6B 0.023(3) 0.029(3) 0.027(2) -0.0047(19) -0.010(2) 0.000(2)
C7B 0.035(3) 0.028(3) 0.048(3) -0.004(2) -0.022(3) -0.003(2)
C8B 0.016(3) 0.036(3) 0.021(2) -0.0073(19) -0.009(2) 0.003(2)
C9B 0.015(2) 0.036(3) 0.016(2) -0.0064(18) -0.0072(18) 0.005(2)
C10B 0.027(3) 0.031(3) 0.014(2) -0.0007(17) -0.0094(19) 0.006(2)
C11B 0.019(2) 0.027(3) 0.025(2) -0.0020(18) -0.0094(19) 0.0001(19)
C12B 0.022(2) 0.026(2) 0.032(2) -0.0033(18) -0.012(2) 0.0024(18)
C13B 0.021(2) 0.038(2) 0.031(2) -0.007(2) -0.014(2) 0.004(2)
C14B 0.025(3) 0.027(2) 0.027(2) -0.0031(19) -0.006(2) -0.006(2)
C15B 0.023(2) 0.027(3) 0.027(2) -0.0032(19) -0.007(2) 0.003(2)
C16B 0.026(3) 0.028(3) 0.028(2) -0.0012(19) -0.014(2) -0.001(2)
C17B 0.028(3) 0.035(3) 0.034(2) -0.009(2) -0.013(2) -0.004(2)
O1D 0.035(2) 0.0203(16) 0.0367(17) -0.0038(13) -0.0166(15) 0.0066(14)
O2D 0.0231(18) 0.0274(16) 0.0377(17) -0.0022(13) -0.0150(14) 0.0025(13)
N1D 0.024(2) 0.025(2) 0.0304(19) -0.0053(15) -0.0166(16) 0.0043(16)
C1D 0.037(3) 0.018(2) 0.025(2) -0.0034(18) -0.017(2) 0.009(2)
C2D 0.026(3) 0.028(3) 0.030(2) -0.0020(19) -0.010(2) -0.001(2)
C3D 0.021(2) 0.029(2) 0.032(2) -0.0013(18) -0.0133(19) 0.0003(19)
C4D 0.024(3) 0.023(2) 0.027(2) -0.0020(18) -0.016(2) 0.003(2)
C5D 0.024(2) 0.017(2) 0.022(2) -0.0019(17) -0.0119(19) -0.0018(19)
C6D 0.020(2) 0.031(3) 0.028(2) -0.0026(19) -0.0143(19) 0.0087(19)
C7D 0.040(3) 0.029(3) 0.041(3) -0.001(2) -0.018(3) 0.007(2)
C8D 0.025(3) 0.030(3) 0.023(2) -0.0064(19) -0.009(2) 0.008(2)
C9D 0.024(3) 0.026(2) 0.016(2) -0.0009(18) -0.0085(19) 0.003(2)
C10D 0.022(3) 0.025(2) 0.021(2) -0.0018(18) -0.007(2) 0.001(2)
C11D 0.016(2) 0.031(3) 0.020(2) -0.0040(19) -0.0041(18) 0.003(2)
C12D 0.026(2) 0.025(2) 0.032(2) -0.0050(18) -0.018(2) 0.004(2)
C13D 0.021(2) 0.027(2) 0.037(2) -0.0035(19) -0.015(2) 0.0044(19)
C14D 0.027(3) 0.024(2) 0.028(2) -0.0016(19) -0.008(2) 0.003(2)
C15D 0.032(3) 0.024(2) 0.027(2) -0.0026(19) -0.012(2) 0.001(2)
C16D 0.018(2) 0.029(2) 0.023(2) -0.0029(19) -0.009(2) -0.003(2)
C17D 0.035(3) 0.021(2) 0.042(3) -0.001(2) -0.013(2) 0.008(2)
O1F 0.046(2) 0.0244(18) 0.0510(19) -0.0039(15) -0.0301(17) 0.0030(15)
O2F 0.0218(17) 0.0315(17) 0.0390(17) -0.0058(13) -0.0159(14) 0.0049(13)
N1F 0.021(2) 0.031(2) 0.0253(18) -0.0035(15) -0.0126(16) 0.0030(16)
C1F 0.032(3) 0.020(2) 0.028(2) 0.0005(18) -0.008(2) 0.000(2)
C2F 0.030(3) 0.033(3) 0.028(2) -0.008(2) -0.015(2) -0.004(2)
C3F 0.029(3) 0.036(3) 0.031(2) -0.002(2) -0.015(2) 0.006(2)
C4F 0.019(2) 0.033(3) 0.020(2) -0.0082(19) -0.0083(19) 0.004(2)
C5F 0.020(2) 0.027(3) 0.026(2) -0.0055(18) -0.0116(19) 0.004(2)
C6F 0.019(2) 0.033(3) 0.024(2) -0.0035(19) -0.004(2) -0.001(2)
C7F 0.028(3) 0.034(3) 0.059(3) 0.003(2) -0.021(3) 0.005(2)
C8F 0.024(3) 0.033(3) 0.027(2) 0.002(2) -0.013(2) 0.005(2)
C9F 0.023(3) 0.032(3) 0.027(2) -0.003(2) -0.010(2) 0.004(2)
C10F 0.021(3) 0.032(2) 0.020(2) -0.0081(17) -0.0092(19) 0.0040(19)
C11F 0.026(3) 0.029(3) 0.023(2) -0.0033(19) -0.0139(19) 0.005(2)
C12F 0.021(2) 0.036(2) 0.029(2) -0.0009(19) -0.010(2) 0.0016(19)
C13F 0.024(2) 0.035(2) 0.030(2) -0.0081(19) -0.013(2) 0.007(2)
C14F 0.028(3) 0.039(3) 0.026(2) -0.007(2) -0.012(2) 0.007(2)
C15F 0.033(3) 0.028(3) 0.033(3) -0.002(2) -0.017(2) 0.008(2)
C16F 0.023(3) 0.034(3) 0.023(2) -0.0022(19) -0.0080(19) 0.000(2)
C17F 0.034(3) 0.036(3) 0.038(3) 0.000(2) -0.012(2) 0.013(2)

loop_
_atom_type_symbol
_atom_type_description
_atom_type_scat_dispersion_real
_atom_type_scat_dispersion_imag
_atom_type_scat_source
C C 0.0033 0.0016 'International Tables Vol C Tables 4.2.6.8 and 6.1.1.4'
H H 0.0000 0.0000 'International Tables Vol C Tables 4.2.6.8 and 6.1.1.4'
N N 0.0061 0.0033 'International Tables Vol C Tables 4.2.6.8 and 6.1.1.4'
O O 0.0106 0.0060 'International Tables Vol C Tables 4.2.6.8 and 6.1.1.4'

loop_
_geom_angle_atom_site_label_1
_geom_angle_atom_site_label_2
_geom_angle_atom_site_label_3
_geom_angle
C1 O1 C7 116.9(4)
C5 N1 H1 125.0
C5 N1 C9 109.9(4)
C9 N1 H1 125.0
O1 C1 C2 113.9(4)
O1 C1 C6 124.5(5)
C6 C1 C2 121.6(4)
C1 C2 H2 119.3
C3 C2 C1 121.4(4)
C3 C2 H2 119.3
C2 C3 H3 120.5
C2 C3 C4 119.0(4)
C4 C3 H3 120.5
C3 C4 C5 117.9(4)
C3 C4 C8 134.8(4)
C5 C4 C8 107.3(4)
N1 C5 C4 107.3(4)
N1 C5 C6 128.4(4)
C6 C5 C4 124.2(4)
C1 C6 H6 122.1
C5 C6 C1 115.8(4)
C5 C6 H6 122.1
O1 C7 H7A 109.5
O1 C7 H7B 109.5
O1 C7 H7C 109.5
H7A C7 H7B 109.5
H7A C7 H7C 109.5
H7B C7 H7C 109.5
C4 C8 H8 126.3
C9 C8 C4 107.3(4)
C9 C8 H8 126.3
N1 C9 C10 118.5(4)
C8 C9 N1 108.1(4)
C8 C9 C10 133.5(4)
O2 C10 C9 119.6(4)
O2 C10 C11 118.8(4)
C9 C10 C11 121.7(4)
C12 C11 C10 124.1(4)
C16 C11 C10 117.7(4)
C16 C11 C12 118.2(4)
C11 C12 H12 119.6
C13 C12 C11 120.8(4)
C13 C12 H12 119.6
C12 C13 H13 118.5
C12 C13 C14 123.1(4)
C14 C13 H13 118.5
C13 C14 C17 121.6(4)
C15 C14 C13 116.2(4)
C15 C14 C17 122.2(4)
C14 C15 H15 119.2
C14 C15 C16 121.6(4)
C16 C15 H15 119.2
C11 C16 C15 120.2(5)
C11 C16 H16 119.9
C15 C16 H16 119.9
C14 C17 H17A 109.5
C14 C17 H17B 109.5
C14 C17 H17C 109.5
H17A C17 H17B 109.5
H17A C17 H17C 109.5
H17B C17 H17C 109.5
C1B O1B C7B 117.8(4)
C5B N1B H1B 124.9
C5B N1B C9B 110.3(4)
C9B N1B H1B 124.9
O1B C1B C2B 115.2(4)
O1B C1B C6B 123.2(4)
C6B C1B C2B 121.6(4)
C1B C2B H2B 119.3
C3B C2B C1B 121.5(4)
C3B C2B H2B 119.3
C2B C3B H3B 120.0
C2B C3B C4B 120.1(4)
C4B C3B H3B 120.0
C3B C4B C5B 116.9(4)
C3B C4B C8B 135.8(5)
C5B C4B C8B 107.3(4)
N1B C5B C4B 107.1(4)
N1B C5B C6B 128.7(4)
C6B C5B C4B 124.2(4)
C1B C6B C5B 115.7(4)
C1B C6B H6B 122.2
C5B C6B H6B 122.2
O1B C7B H7BA 109.5
O1B C7B H7BB 109.5
O1B C7B H7BC 109.5
H7BA C7B H7BB 109.5
H7BA C7B H7BC 109.5
H7BB C7B H7BC 109.5
C4B C8B H8B 126.3
C9B C8B C4B 107.4(4)
C9B C8B H8B 126.3
N1B C9B C10B 119.6(4)
C8B C9B N1B 107.9(4)
C8B C9B C10B 132.4(4)
O2B C10B C9B 120.2(4)
O2B C10B C11B 119.1(4)
C9B C10B C11B 120.7(4)
C12B C11B C10B 122.2(4)
C16B C11B C10B 119.4(4)
C16B C11B C12B 118.3(4)
C11B C12B H12B 119.7
C13B C12B C11B 120.5(4)
C13B C12B H12B 119.7
C12B C13B H13B 119.6
C14B C13B C12B 120.8(4)
C14B C13B H13B 119.6
C13B C14B C15B 118.8(4)
C13B C14B C17B 120.9(4)
C15B C14B C17B 120.3(4)
C14B C15B H15B 119.5
C16B C15B C14B 121.0(4)
C16B C15B H15B 119.5
C11B C16B H16B 119.7
C15B C16B C11B 120.6(4)
C15B C16B H16B 119.7
C14B C17B H17D 109.5
C14B C17B H17E 109.5
C14B C17B H17F 109.5
H17D C17B H17E 109.5
H17D C17B H17F 109.5
H17E C17B H17F 109.5
C1D O1D C7D 117.4(4)
C5D N1D H1D 125.1
C5D N1D C9D 109.8(4)
C9D N1D H1D 125.1
O1D C1D C2D 114.6(4)
O1D C1D C6D 123.2(4)
C6D C1D C2D 122.2(4)
C1D C2D H2D 118.8
C3D C2D C1D 122.3(4)
C3D C2D H2D 118.8
C2D C3D H3D 121.0
C2D C3D C4D 117.9(4)
C4D C3D H3D 121.0
C3D C4D C8D 134.4(4)
C5D C4D C3D 118.8(4)
C5D C4D C8D 106.8(4)
N1D C5D C4D 108.2(4)
N1D C5D C6D 128.9(4)
C6D C5D C4D 123.0(4)
C1D C6D C5D 115.8(4)
C1D C6D H6D 122.1
C5D C6D H6D 122.1
O1D C7D H7DA 109.5
O1D C7D H7DB 109.5
O1D C7D H7DC 109.5
H7DA C7D H7DB 109.5
H7DA C7D H7DC 109.5
H7DB C7D H7DC 109.5
C4D C8D H8D 126.5
C9D C8D C4D 107.0(4)
C9D C8D H8D 126.5
N1D C9D C8D 108.3(4)
N1D C9D C10D 118.7(4)
C8D C9D C10D 133.0(4)
O2D C10D C9D 119.1(4)
O2D C10D C11D 118.6(4)
C9D C10D C11D 122.3(4)
C12D C11D C10D 122.7(4)
C12D C11D C16D 118.0(4)
C16D C11D C10D 119.3(4)
C11D C12D H12D 120.4
C13D C12D C11D 119.1(4)
C13D C12D H12D 120.4
C12D C13D H13D 119.0
C14D C13D C12D 122.0(4)
C14D C13D H13D 119.0
C13D C14D C15D 118.3(4)
C13D C14D C17D 119.8(4)
C15D C14D C17D 121.9(4)
C14D C15D H15D 119.4
C16D C15D C14D 121.1(5)
C16D C15D H15D 119.4
C11D C16D H16D 119.3
C15D C16D C11D 121.4(5)
C15D C16D H16D 119.3
C14D C17D H17G 109.5
C14D C17D H17H 109.5
C14D C17D H17I 109.5
H17G C17D H17H 109.5
H17G C17D H17I 109.5
H17H C17D H17I 109.5
C1F O1F C7F 115.9(4)
C5F N1F H1F 125.3
C9F N1F H1F 125.3
C9F N1F C5F 109.4(4)
O1F C1F C2F 112.9(4)
C6F C1F O1F 124.9(5)
C6F C1F C2F 122.2(4)
C1F C2F H2F 119.2
C3F C2F C1F 121.6(4)
C3F C2F H2F 119.2
C2F C3F H3F 121.4
C2F C3F C4F 117.3(4)
C4F C3F H3F 121.4
C3F C4F C5F 119.8(4)
C3F C4F C8F 134.0(4)
C5F C4F C8F 106.2(4)
N1F C5F C4F 108.2(4)
N1F C5F C6F 129.4(4)
C6F C5F C4F 122.4(4)
C1F C6F C5F 116.7(4)
C1F C6F H6F 121.7
C5F C6F H6F 121.7
O1F C7F H7FA 109.5
O1F C7F H7FB 109.5
O1F C7F H7FC 109.5
H7FA C7F H7FB 109.5
H7FA C7F H7FC 109.5
H7FB C7F H7FC 109.5
C4F C8F H8F 126.5
C9F C8F C4F 106.9(4)
C9F C8F H8F 126.5
N1F C9F C8F 109.3(4)
N1F C9F C10F 119.7(4)
C8F C9F C10F 130.9(4)
O2F C10F C9F 120.7(4)
O2F C10F C11F 118.9(4)
C9F C10F C11F 120.4(4)
C12F C11F C10F 122.7(4)
C12F C11F C16F 118.4(4)
C16F C11F C10F 118.8(4)
C11F C12F H12F 119.8
C11F C12F C13F 120.5(4)
C13F C12F H12F 119.8
C12F C13F H13F 119.3
C14F C13F C12F 121.3(4)
C14F C13F H13F 119.3
C13F C14F C15F 117.5(4)
C13F C14F C17F 120.9(4)
C15F C14F C17F 121.6(4)
C14F C15F H15F 118.8
C16F C15F C14F 122.4(4)
C16F C15F H15F 118.8
C11F C16F H16F 120.1
C15F C16F C11F 119.8(4)
C15F C16F H16F 120.1
C14F C17F H17J 109.5
C14F C17F H17K 109.5
C14F C17F H17L 109.5
H17J C17F H17K 109.5
H17J C17F H17L 109.5
H17K C17F H17L 109.5

loop_
_geom_bond_atom_site_label_1
_geom_bond_atom_site_label_2
_geom_bond_distance
O1 C1 1.363(5)
O1 C7 1.427(6)
O2 C10 1.240(5)
N1 H1 0.8800
N1 C5 1.359(5)
N1 C9 1.391(5)
C1 C2 1.410(7)
C1 C6 1.373(6)
C2 H2 0.9500
C2 C3 1.356(6)
C3 H3 0.9500
C3 C4 1.391(6)
C4 C5 1.414(6)
C4 C8 1.419(6)
C5 C6 1.372(6)
C6 H6 0.9500
C7 H7A 0.9800
C7 H7B 0.9800
C7 H7C 0.9800
C8 H8 0.9500
C8 C9 1.380(6)
C9 C10 1.423(6)
C10 C11 1.473(6)
C11 C12 1.384(6)
C11 C16 1.382(6)
C12 H12 0.9500
C12 C13 1.353(6)
C13 H13 0.9500
C13 C14 1.385(6)
C14 C15 1.385(6)
C14 C17 1.472(6)
C15 H15 0.9500
C15 C16 1.397(6)
C16 H16 0.9500
C17 H17A 0.9800
C17 H17B 0.9800
C17 H17C 0.9800
O1B C1B 1.367(5)
O1B C7B 1.411(6)
O2B C10B 1.239(5)
N1B H1B 0.8800
N1B C5B 1.355(5)
N1B C9B 1.384(5)
C1B C2B 1.413(7)
C1B C6B 1.371(6)
C2B H2B 0.9500
C2B C3B 1.333(6)
C3B H3B 0.9500
C3B C4B 1.399(6)
C4B C5B 1.414(6)
C4B C8B 1.415(6)
C5B C6B 1.383(6)
C6B H6B 0.9500
C7B H7BA 0.9800
C7B H7BB 0.9800
C7B H7BC 0.9800
C8B H8B 0.9500
C8B C9B 1.380(6)
C9B C10B 1.424(6)
C10B C11B 1.472(6)
C11B C12B 1.399(6)
C11B C16B 1.383(5)
C12B H12B 0.9500
C12B C13B 1.381(6)
C13B H13B 0.9500
C13B C14B 1.374(5)
C14B C15B 1.386(6)
C14B C17B 1.498(6)
C15B H15B 0.9500
C15B C16B 1.378(6)
C16B H16B 0.9500
C17B H17D 0.9800
C17B H17E 0.9800
C17B H17F 0.9800
O1D C1D 1.369(5)
O1D C7D 1.420(6)
O2D C10D 1.249(5)
N1D H1D 0.8800
N1D C5D 1.356(5)
N1D C9D 1.370(5)
C1D C2D 1.381(7)
C1D C6D 1.371(6)
C2D H2D 0.9500
C2D C3D 1.345(5)
C3D H3D 0.9500
C3D C4D 1.411(6)
C4D C5D 1.394(6)
C4D C8D 1.425(6)
C5D C6D 1.389(6)
C6D H6D 0.9500
C7D H7DA 0.9800
C7D H7DB 0.9800
C7D H7DC 0.9800
C8D H8D 0.9500
C8D C9D 1.380(7)
C9D C10D 1.441(6)
C10D C11D 1.462(6)
C11D C12D 1.394(6)
C11D C16D 1.404(6)
C12D H12D 0.9500
C12D C13D 1.381(6)
C13D H13D 0.9500
C13D C14D 1.374(6)
C14D C15D 1.380(6)
C14D C17D 1.493(6)
C15D H15D 0.9500
C15D C16D 1.343(6)
C16D H16D 0.9500
C17D H17G 0.9800
C17D H17H 0.9800
C17D H17I 0.9800
O1F C1F 1.377(5)
O1F C7F 1.424(5)
O2F C10F 1.240(5)
N1F H1F 0.8800
N1F C5F 1.366(5)
N1F C9F 1.365(5)
C1F C2F 1.402(7)
C1F C6F 1.351(6)
C2F H2F 0.9500
C2F C3F 1.369(6)
C3F H3F 0.9500
C3F C4F 1.397(6)
C4F C5F 1.402(6)
C4F C8F 1.439(6)
C5F C6F 1.385(6)
C6F H6F 0.9500
C7F H7FA 0.9800
C7F H7FB 0.9800
C7F H7FC 0.9800
C8F H8F 0.9500
C8F C9F 1.369(7)
C9F C10F 1.437(6)
C10F C11F 1.469(6)
C11F C12F 1.376(6)
C11F C16F 1.401(6)
C12F H12F 0.9500
C12F C13F 1.383(5)
C13F H13F 0.9500
C13F C14F 1.376(6)
C14F C15F 1.380(6)
C14F C17F 1.490(6)
C15F H15F 0.9500
C15F C16F 1.358(6)
C16F H16F 0.9500
C17F H17J 0.9800
C17F H17K 0.9800
C17F H17L 0.9800

loop_
_geom_torsion_atom_site_label_1
_geom_torsion_atom_site_label_2
_geom_torsion_atom_site_label_3
_geom_torsion_atom_site_label_4
_geom_torsion
O1 C1 C2 C3 -178.9(4)
O1 C1 C6 C5 179.2(4)
O2 C10 C11 C12 147.2(4)
O2 C10 C11 C16 -30.2(5)
N1 C5 C6 C1 180.0(4)
N1 C9 C10 O2 -5.0(6)
N1 C9 C10 C11 175.8(3)
C1 C2 C3 C4 -1.3(6)
C2 C1 C6 C5 -0.5(6)
C2 C3 C4 C5 1.3(6)
C2 C3 C4 C8 -179.0(4)
C3 C4 C5 N1 179.5(3)
C3 C4 C5 C6 -1.1(6)
C3 C4 C8 C9 179.6(5)
C4 C5 C6 C1 0.7(6)
C4 C8 C9 N1 1.4(5)
C4 C8 C9 C10 -179.0(4)
C5 N1 C9 C8 -1.6(5)
C5 N1 C9 C10 178.7(3)
C5 C4 C8 C9 -0.7(5)
C6 C1 C2 C3 0.9(7)
C7 O1 C1 C2 176.1(4)
C7 O1 C1 C6 -3.6(6)
C8 C4 C5 N1 -0.3(4)
C8 C4 C5 C6 179.1(4)
C8 C9 C10 O2 175.4(5)
C8 C9 C10 C11 -3.8(7)
C9 N1 C5 C4 1.2(4)
C9 N1 C5 C6 -178.2(4)
C9 C10 C11 C12 -33.6(6)
C9 C10 C11 C16 149.0(4)
C10 C11 C12 C13 -178.0(4)
C10 C11 C16 C15 179.0(4)
C11 C12 C13 C14 0.0(7)
C12 C11 C16 C15 1.4(6)
C12 C13 C14 C15 -0.1(6)
C12 C13 C14 C17 178.7(4)
C13 C14 C15 C16 1.0(6)
C14 C15 C16 C11 -1.7(6)
C16 C11 C12 C13 -0.6(6)
C17 C14 C15 C16 -177.9(4)
O1B C1B C2B C3B 179.7(4)
O1B C1B C6B C5B 179.9(4)
O2B C10B C11B C12B 144.9(4)
O2B C10B C11B C16B -31.7(5)
N1B C5B C6B C1B 178.6(4)
N1B C9B C10B O2B -9.7(6)
N1B C9B C10B C11B 172.3(3)
C1B C2B C3B C4B 0.1(6)
C2B C1B C6B C5B 0.3(6)
C2B C3B C4B C5B 0.6(6)
C2B C3B C4B C8B -179.5(4)
C3B C4B C5B N1B -179.4(3)
C3B C4B C5B C6B -0.9(6)
C3B C4B C8B C9B -180.0(5)
C4B C5B C6B C1B 0.4(6)
C4B C8B C9B N1B -0.5(5)
C4B C8B C9B C10B -175.9(4)
C5B N1B C9B C8B 1.0(5)
C5B N1B C9B C10B 177.0(3)
C5B C4B C8B C9B -0.1(5)
C6B C1B C2B C3B -0.6(7)
C7B O1B C1B C2B -177.8(4)
C7B O1B C1B C6B 2.6(6)
C8B C4B C5B N1B 0.6(4)
C8B C4B C5B C6B 179.2(4)
C8B C9B C10B O2B 165.2(5)
C8B C9B C10B C11B -12.8(7)
C9B N1B C5B C4B -1.0(5)
C9B N1B C5B C6B -179.4(4)
C9B C10B C11B C12B -37.1(6)
C9B C10B C11B C16B 146.3(4)
C10B C11B C12B C13B -177.1(4)
C10B C11B C16B C15B 178.6(4)
C11B C12B C13B C14B -1.2(6)
C12B C11B C16B C15B 1.9(6)
C12B C13B C14B C15B 1.4(6)
C12B C13B C14B C17B 179.7(4)
C13B C14B C15B C16B 0.0(6)
C14B C15B C16B C11B -1.7(7)
C16B C11B C12B C13B -0.5(6)
C17B C14B C15B C16B -178.3(4)
O1D C1D C2D C3D -178.5(3)
O1D C1D C6D C5D 179.0(3)
O2D C10D C11D C12D 149.2(4)
O2D C10D C11D C16D -28.2(6)
N1D C5D C6D C1D -179.6(4)
N1D C9D C10D O2D -3.9(6)
N1D C9D C10D C11D 177.5(3)
C1D C2D C3D C4D -1.2(6)
C2D C1D C6D C5D -1.2(6)
C2D C3D C4D C5D 0.3(6)
C2D C3D C4D C8D 179.9(4)
C3D C4D C5D N1D -179.9(3)
C3D C4D C5D C6D 0.1(6)
C3D C4D C8D C9D -179.2(5)
C4D C5D C6D C1D 0.3(6)
C4D C8D C9D N1D -1.1(5)
C4D C8D C9D C10D -179.2(4)
C5D N1D C9D C8D 1.4(5)
C5D N1D C9D C10D 179.8(3)
C5D C4D C8D C9D 0.4(5)
C6D C1D C2D C3D 1.7(7)
C7D O1D C1D C2D 170.0(4)
C7D O1D C1D C6D -10.2(6)
C8D C4D C5D N1D 0.4(5)
C8D C4D C5D C6D -179.6(4)
C8D C9D C10D O2D 174.1(5)
C8D C9D C10D C11D -4.6(8)
C9D N1D C5D C4D -1.1(5)
C9D N1D C5D C6D 178.9(4)
C9D C10D C11D C12D -32.1(6)
C9D C10D C11D C16D 150.5(4)
C10D C11D C12D C13D -178.1(4)
C10D C11D C16D C15D 178.6(4)
C11D C12D C13D C14D 0.2(6)
C12D C11D C16D C15D 1.1(6)
C12D C13D C14D C15D 0.0(6)
C12D C13D C14D C17D 178.3(4)
C13D C14D C15D C16D 0.4(6)
C14D C15D C16D C11D -1.0(6)
C16D C11D C12D C13D -0.7(6)
C17D C14D C15D C16D -177.9(4)
O1F C1F C2F C3F -179.8(4)
O1F C1F C6F C5F 179.6(4)
O2F C10F C11F C12F 147.3(4)
O2F C10F C11F C16F -30.1(6)
N1F C5F C6F C1F 177.4(4)
N1F C9F C10F O2F -12.1(6)
N1F C9F C10F C11F 170.7(3)
C1F C2F C3F C4F 0.3(6)
C2F C1F C6F C5F 0.2(6)
C2F C3F C4F C5F -0.1(6)
C2F C3F C4F C8F -179.0(4)
C3F C4F C5F N1F -177.9(4)
C3F C4F C5F C6F 0.0(6)
C3F C4F C8F C9F 178.1(5)
C4F C5F C6F C1F 0.0(6)
C4F C8F C9F N1F 0.2(5)
C4F C8F C9F C10F -175.7(4)
C5F N1F C9F C8F 0.6(5)
C5F N1F C9F C10F 177.0(4)
C5F C4F C8F C9F -0.9(5)
C6F C1F C2F C3F -0.3(7)
C7F O1F C1F C2F 179.8(4)
C7F O1F C1F C6F 0.4(6)
C8F C4F C5F N1F 1.2(5)
C8F C4F C5F C6F 179.1(4)
C8F C9F C10F O2F 163.5(5)
C8F C9F C10F C11F -13.8(7)
C9F N1F C5F C4F -1.1(5)
C9F N1F C5F C6F -178.8(4)
C9F C10F C11F C12F -35.4(6)
C9F C10F C11F C16F 147.1(4)
C10F C11F C12F C13F -178.4(4)
C10F C11F C16F C15F -179.4(4)
C11F C12F C13F C14F -2.0(6)
C12F C11F C16F C15F 3.0(6)
C12F C13F C14F C15F 2.9(6)
C12F C13F C14F C17F -178.6(4)
C13F C14F C15F C16F -0.8(7)
C14F C15F C16F C11F -2.2(7)
C16F C11F C12F C13F -1.0(6)
C17F C14F C15F C16F -179.3(4)

loop_
_twin_individual_id
_twin_individual_mass_fraction_refined
1 0.5340(14)
2 0.4660(14)
